data_7159934
loop_
_publ_author_name
'Chang, Meng-Yang'
'Ho, Chin-Huey'
'Chen, Hsing-Yin'

_publ_section_title
;
 K<sub>2</sub>CO<sub>3</sub>-mediated annulation of
 1,3-acetonedicarboxylates with 2-fluoro-1-nitroarenes: synthesis of
 indoles.
;
_journal_issue 20
_journal_name_full 'Organic &amp; biomolecular chemistry'
_journal_page_first 4108
_journal_page_last 4122
_journal_paper_doi 10.1039/d4ob00488d
_journal_volume 22
_journal_year 2024
_chemical_formula_moiety 'C18 H12 F2 N2 O6'
_chemical_formula_sum 'C18 H12 F2 N2 O6'
_chemical_formula_weight 390.30
_space_group_crystal_system triclinic
_space_group_IT_number 2
_space_group_name_Hall '-P 1'
_space_group_name_H-M_alt 'P -1'
_atom_sites_solution_hydrogens geom
_atom_sites_solution_primary dual
_audit_creation_date 2023-04-26
_audit_creation_method
;
Olex2 1.5
(compiled 2023.03.06 svn.rbb2c1857 for OlexSys, GUI svn.r6748)
;
_audit_update_record
;
2023-12-04 deposited with the CCDC.	2024-04-30 downloaded from the CCDC.
;
_cell_angle_alpha 68.919(2)
_cell_angle_beta 77.025(2)
_cell_angle_gamma 82.949(2)
_cell_formula_units_Z 2
_cell_length_a 7.8953(2)
_cell_length_b 10.6880(2)
_cell_length_c 10.9838(2)
_cell_measurement_reflns_used 13449
_cell_measurement_temperature 130(2)
_cell_measurement_theta_max 26.8400
_cell_measurement_theta_min 2.0220
_cell_volume 841.85(3)
_computing_cell_refinement 'CrysAlisPro 1.171.41.123a (Rigaku OD, 2022)'
_computing_data_collection 'CrysAlisPro 1.171.41.123a (Rigaku OD, 2022)'
_computing_data_reduction 'CrysAlisPro 1.171.41.123a (Rigaku OD, 2022)'
_computing_molecular_graphics 'Olex2 1.5 (Dolomanov et al., 2009)'
_computing_publication_material 'Olex2 1.5 (Dolomanov et al., 2009)'
_computing_structure_refinement 'SHELXL 2018/3 (Sheldrick, 2015)'
_computing_structure_solution 'SHELXT 2018/2 (Sheldrick, 2018)'
_diffrn_ambient_temperature 130(2)
_diffrn_detector 'Hybrid Pixel Array Detector'
_diffrn_detector_area_resol_mean 10.0000
_diffrn_measured_fraction_theta_full 0.998
_diffrn_measured_fraction_theta_max 0.962
_diffrn_measurement_details
;
List of Runs (angles in degrees, time in seconds):

  # Type    Start    End  Width  t~exp~   \w     \q     \k     \f   Frames
#--------------------------------------------------------------------------
  1  \w    -79.00  41.00   0.50    1.28    --   10.60 -57.00   0.00  240
  2  \w    -17.00 100.00   0.50    1.28    --   10.60  82.00-120.00  234
  3  \w    -17.00 100.00   0.50    1.28    --   10.60  82.00   0.00  234
  4  \w    -79.00  36.00   0.50    1.28    --   10.60 -62.00 148.83  230
  5  \w    -79.00  36.00   0.50    1.28    --   10.60 -77.00  90.00  230
  6  \w    -17.00 100.00   0.50    1.28    --   10.60  82.00 -60.00  234
  7  \w    -17.00 100.00   0.50    1.28    --   10.60  82.00  90.00  234
  8  \w    -20.00 100.00   0.50    1.28    --   10.60  57.00-120.00  240
  9  \w    -17.00 100.00   0.50    1.28    --   10.60  82.00 150.00  234
 10  \w    -79.00  38.00   0.50    1.28    --   10.60 -82.00 -90.00  234
 11  \w    -79.00  38.00   0.50    1.28    --   10.60 -82.00-150.00  234
 12  \w    -79.00  38.00   0.50    1.28    --   10.60 -82.00 150.00  234
 13  \w    -79.00  38.00   0.50    1.28    --   10.60 -82.00 -30.00  234
 14  \w    -38.00 -10.00   0.50    1.28    --  -10.90  82.00   0.00   56
;
_diffrn_measurement_device 'four-circle diffractometer'
_diffrn_measurement_device_type 'XtaLAB Pro II AFC12 (RINC): Kappa single'
_diffrn_measurement_method '\w scans'
_diffrn_orient_matrix_type 'CrysAlisPro convention (1999,Acta A55,543-557)'
_diffrn_orient_matrix_UB_11 -0.0001171000
_diffrn_orient_matrix_UB_12 -0.0591781000
_diffrn_orient_matrix_UB_13 0.0565478000
_diffrn_orient_matrix_UB_21 -0.0271483000
_diffrn_orient_matrix_UB_22 0.0386918000
_diffrn_orient_matrix_UB_23 0.0421823000
_diffrn_orient_matrix_UB_31 -0.0882067000
_diffrn_orient_matrix_UB_32 -0.0083892000
_diffrn_orient_matrix_UB_33 0.0013218000
_diffrn_radiation_monochromator mirror
_diffrn_radiation_probe x-ray
_diffrn_radiation_type 'Mo K\a'
_diffrn_radiation_wavelength 0.71073
_diffrn_reflns_av_R_equivalents 0.0359
_diffrn_reflns_av_unetI/netI 0.0240
_diffrn_reflns_Laue_measured_fraction_full 0.998
_diffrn_reflns_Laue_measured_fraction_max 0.962
_diffrn_reflns_limit_h_max 9
_diffrn_reflns_limit_h_min -9
_diffrn_reflns_limit_k_max 13
_diffrn_reflns_limit_k_min -13
_diffrn_reflns_limit_l_max 13
_diffrn_reflns_limit_l_min -13
_diffrn_reflns_number 22714
_diffrn_reflns_point_group_measured_fraction_full 0.998
_diffrn_reflns_point_group_measured_fraction_max 0.962
_diffrn_reflns_theta_full 25.242
_diffrn_reflns_theta_max 26.971
_diffrn_reflns_theta_min 2.026
_diffrn_source 'micro-focus sealed X-ray tube'
_diffrn_source_type 'Rigaku (Mo) X-ray Source'
_exptl_absorpt_coefficient_mu 0.131
_exptl_absorpt_correction_T_max 1.00000
_exptl_absorpt_correction_T_min 0.50166
_exptl_absorpt_correction_type multi-scan
_exptl_absorpt_process_details
;
CrysAlisPro 1.171.41.123a (Rigaku Oxford Diffraction, 2022)
Empirical absorption correction using spherical harmonics,
implemented in SCALE3 ABSPACK scaling algorithm.
;
_exptl_crystal_colour colourless
_exptl_crystal_colour_primary colourless
_exptl_crystal_density_diffrn 1.540
_exptl_crystal_description block
_exptl_crystal_F_000 400
_exptl_crystal_size_max 0.5
_exptl_crystal_size_mid 0.4
_exptl_crystal_size_min 0.4
_refine_diff_density_max 0.439
_refine_diff_density_min -0.229
_refine_diff_density_rms 0.048
_refine_ls_extinction_coef 0.012(3)
_refine_ls_extinction_expression Fc^*^=kFc[1+0.001xFc^2^\l^3^/sin(2\q)]^-1/4^
_refine_ls_extinction_method 'SHELXL-2018/3 (Sheldrick 2018)'
_refine_ls_goodness_of_fit_ref 1.068
_refine_ls_hydrogen_treatment constr
_refine_ls_matrix_type full
_refine_ls_number_parameters 256
_refine_ls_number_reflns 3516
_refine_ls_number_restraints 0
_refine_ls_restrained_S_all 1.068
_refine_ls_R_factor_all 0.0456
_refine_ls_R_factor_gt 0.0389
_refine_ls_shift/su_max 0.001
_refine_ls_shift/su_mean 0.000
_refine_ls_structure_factor_coef Fsqd
_refine_ls_weighting_details 'w=1/[\s^2^(Fo^2^)+(0.0474P)^2^+0.3899P] where P=(Fo^2^+2Fc^2^)/3'
_refine_ls_weighting_scheme calc
_refine_ls_wR_factor_gt 0.0995
_refine_ls_wR_factor_ref 0.1035
_reflns_Friedel_coverage 0.000
_reflns_number_gt 3065
_reflns_number_total 3516
_reflns_threshold_expression 'I > 2\s(I)'
_cod_data_source_file d4ob00488d3.cif
_cod_data_source_block k11204-myc-f_auto
_cod_depositor_comments 'Adding full bibliography for 7159934--7159937.cif.'
_cod_original_cell_volume 841.86(3)
_cod_database_code 7159934
_shelx_shelxl_version_number 2018/3
_shelx_space_group_comment
;
The symmetry employed for this shelxl refinement is uniquely defined
by the following loop, which should always be used as a source of
symmetry information in preference to the above space-group names.
They are only intended as comments.
;
_shelx_estimated_absorpt_t_max 0.949
_shelx_estimated_absorpt_t_min 0.937
_olex2_refinement_description
;
1. Fixed Uiso
 At 1.2 times of:
  All C(H) groups
 At 1.5 times of:
  All C(H,H,H) groups
2.a Aromatic/amide H refined with riding coordinates:
 C2(H2), C4(H4), C3(H3), C17(H17), C15(H15), C16(H16)
2.b Idealised Me refined as rotating group:
 C12(H12A,H12B,H12C), C9(H9A,H9B,H9C)
;
_olex2_submission_special_instructions 'No special instructions were received'
_oxdiff_exptl_absorpt_empirical_details
;
Empirical correction (ABSPACK) includes:
- Absorption correction using spherical harmonics
- Frame scaling
;
_oxdiff_exptl_absorpt_empirical_full_max 1.770
_oxdiff_exptl_absorpt_empirical_full_min 0.623

loop_
_space_group_symop_operation_xyz
'x, y, z'
'-x, -y, -z'

loop_
_atom_site_label
_atom_site_type_symbol
_atom_site_fract_x
_atom_site_fract_y
_atom_site_fract_z
_atom_site_U_iso_or_equiv
_atom_site_adp_type
_atom_site_occupancy
_atom_site_site_symmetry_order
_atom_site_calc_flag
_atom_site_refinement_flags_posn
_atom_site_refinement_flags_adp
_atom_site_refinement_flags_occupancy
_atom_site_disorder_assembly
_atom_site_disorder_group
F1 F 0.55304(13) 0.64053(9) 1.08092(9) 0.0304(2) Uani 1 1 d . . . . .
F2 F 0.65656(12) 0.92208(9) 0.48345(9) 0.0300(2) Uani 1 1 d . . . . .
O2 O 0.07252(14) 0.72630(10) 1.02441(10) 0.0251(3) Uani 1 1 d . . . . .
O4 O 0.04635(14) 0.91274(10) 0.76359(10) 0.0235(3) Uani 1 1 d . . . . .
O3 O 0.09302(14) 0.82701(11) 0.59846(10) 0.0254(3) Uani 1 1 d . . . . .
O1 O 0.26277(15) 0.86907(12) 1.01864(12) 0.0334(3) Uani 1 1 d . . . . .
O5 O 0.28783(18) 0.51729(12) 0.67143(14) 0.0425(3) Uani 1 1 d . . . . .
N1 N 0.43672(16) 0.73604(12) 0.66320(12) 0.0192(3) Uani 1 1 d . . . . .
O6 O 0.14196(19) 0.55961(16) 0.51483(15) 0.0522(4) Uani 1 1 d . . . . .
N2 N 0.26101(19) 0.58108(14) 0.55921(15) 0.0317(3) Uani 1 1 d . . . . .
C7 C 0.33164(18) 0.75132(13) 0.86608(14) 0.0179(3) Uani 1 1 d . . . . .
C10 C 0.29444(18) 0.77707(13) 0.74290(14) 0.0179(3) Uani 1 1 d . . . . .
C11 C 0.13555(19) 0.84015(14) 0.69156(14) 0.0184(3) Uani 1 1 d . . . . .
C8 C 0.22121(19) 0.78947(14) 0.97726(14) 0.0202(3) Uani 1 1 d . . . . .
C6 C 0.50406(19) 0.69165(14) 0.86359(14) 0.0184(3) Uani 1 1 d . . . . .
C1 C 0.56655(19) 0.68316(14) 0.73619(14) 0.0192(3) Uani 1 1 d . . . . .
C5 C 0.6131(2) 0.63866(14) 0.95603(14) 0.0214(3) Uani 1 1 d . . . . .
C2 C 0.7315(2) 0.62809(15) 0.69896(15) 0.0244(3) Uani 1 1 d . . . . .
H2 H 0.771543 0.624357 0.612003 0.029 Uiso 1 1 calc R U . . .
C13 C 0.4599(2) 0.75768(15) 0.52522(14) 0.0219(3) Uani 1 1 d . . . . .
C4 C 0.7745(2) 0.58396(15) 0.92388(16) 0.0257(3) Uani 1 1 d . . . . .
H4 H 0.846981 0.549150 0.988019 0.031 Uiso 1 1 calc R U . . .
C14 C 0.3752(2) 0.68971(16) 0.47098(16) 0.0249(3) Uani 1 1 d . . . . .
C18 C 0.5708(2) 0.85629(15) 0.43398(15) 0.0232(3) Uani 1 1 d . . . . .
C3 C 0.8328(2) 0.57960(15) 0.79437(16) 0.0271(4) Uani 1 1 d . . . . .
H3 H 0.945827 0.541908 0.772254 0.032 Uiso 1 1 calc R U . . .
C17 C 0.5939(2) 0.88860(16) 0.29899(16) 0.0288(4) Uani 1 1 d . . . . .
H17 H 0.670525 0.956411 0.240403 0.035 Uiso 1 1 calc R U . . .
C15 C 0.3953(2) 0.72095(17) 0.33491(16) 0.0277(4) Uani 1 1 d . . . . .
H15 H 0.334620 0.673719 0.300702 0.033 Uiso 1 1 calc R U . . .
C16 C 0.5037(2) 0.82071(17) 0.24950(16) 0.0298(4) Uani 1 1 d . . . . .
H16 H 0.516665 0.843077 0.156102 0.036 Uiso 1 1 calc R U . . .
C12 C -0.1210(2) 0.97037(18) 0.73038(17) 0.0307(4) Uani 1 1 d . . . . .
H12A H -0.102929 1.036432 0.640051 0.046 Uiso 1 1 calc R U . . .
H12B H -0.180913 1.014470 0.793539 0.046 Uiso 1 1 calc R U . . .
H12C H -0.191945 0.899061 0.735145 0.046 Uiso 1 1 calc R U . . .
C9 C -0.0485(2) 0.76768(18) 1.12455(18) 0.0361(4) Uani 1 1 d . . . . .
H9A H -0.079880 0.863547 1.087252 0.054 Uiso 1 1 calc R U . . .
H9B H 0.005834 0.751430 1.201122 0.054 Uiso 1 1 calc R U . . .
H9C H -0.153484 0.716080 1.153105 0.054 Uiso 1 1 calc R U . . .

loop_
_atom_site_aniso_label
_atom_site_aniso_U_11
_atom_site_aniso_U_22
_atom_site_aniso_U_33
_atom_site_aniso_U_23
_atom_site_aniso_U_13
_atom_site_aniso_U_12
F1 0.0350(6) 0.0376(5) 0.0217(5) -0.0137(4) -0.0106(4) 0.0069(4)
F2 0.0313(5) 0.0322(5) 0.0282(5) -0.0123(4) -0.0014(4) -0.0107(4)
O2 0.0214(6) 0.0252(5) 0.0254(6) -0.0103(4) 0.0047(4) -0.0013(4)
O4 0.0209(6) 0.0284(6) 0.0236(5) -0.0130(4) -0.0073(4) 0.0084(4)
O3 0.0226(6) 0.0340(6) 0.0239(6) -0.0143(5) -0.0075(4) 0.0026(5)
O1 0.0302(7) 0.0458(7) 0.0349(7) -0.0284(6) -0.0021(5) -0.0040(5)
O5 0.0437(8) 0.0299(6) 0.0486(8) -0.0024(6) -0.0128(6) -0.0097(6)
N1 0.0176(6) 0.0228(6) 0.0171(6) -0.0082(5) -0.0018(5) 0.0012(5)
O6 0.0419(8) 0.0783(11) 0.0518(9) -0.0383(8) 0.0016(7) -0.0298(7)
N2 0.0268(8) 0.0334(7) 0.0390(8) -0.0215(7) 0.0029(6) -0.0061(6)
C7 0.0174(8) 0.0179(6) 0.0187(7) -0.0067(5) -0.0029(6) -0.0013(5)
C10 0.0165(7) 0.0184(7) 0.0188(7) -0.0078(5) -0.0010(6) -0.0010(5)
C11 0.0172(7) 0.0197(7) 0.0176(7) -0.0061(5) -0.0017(6) -0.0023(5)
C8 0.0198(8) 0.0227(7) 0.0170(7) -0.0066(6) -0.0035(6) 0.0025(6)
C6 0.0175(7) 0.0179(7) 0.0196(7) -0.0065(5) -0.0024(6) -0.0022(5)
C1 0.0174(8) 0.0196(7) 0.0198(7) -0.0060(6) -0.0032(6) -0.0015(5)
C5 0.0250(8) 0.0217(7) 0.0182(7) -0.0071(6) -0.0046(6) -0.0022(6)
C2 0.0209(8) 0.0256(7) 0.0235(8) -0.0081(6) 0.0009(6) 0.0005(6)
C13 0.0204(8) 0.0260(7) 0.0202(7) -0.0108(6) -0.0032(6) 0.0033(6)
C4 0.0228(8) 0.0248(8) 0.0293(8) -0.0069(6) -0.0103(7) 0.0020(6)
C14 0.0191(8) 0.0287(8) 0.0288(8) -0.0147(7) -0.0009(6) 0.0000(6)
C18 0.0222(8) 0.0243(7) 0.0265(8) -0.0149(6) -0.0011(6) -0.0015(6)
C3 0.0177(8) 0.0264(8) 0.0324(9) -0.0071(7) -0.0021(6) 0.0023(6)
C17 0.0307(9) 0.0289(8) 0.0234(8) -0.0091(6) 0.0016(7) -0.0009(7)
C15 0.0239(9) 0.0375(9) 0.0296(8) -0.0220(7) -0.0067(7) 0.0044(7)
C16 0.0320(9) 0.0370(9) 0.0215(8) -0.0143(7) -0.0047(7) 0.0064(7)
C12 0.0239(9) 0.0383(9) 0.0315(9) -0.0156(7) -0.0095(7) 0.0119(7)
C9 0.0298(10) 0.0372(9) 0.0343(9) -0.0157(8) 0.0128(7) -0.0006(7)

loop_
_atom_type_symbol
_atom_type_description
_atom_type_scat_dispersion_real
_atom_type_scat_dispersion_imag
_atom_type_scat_source
C C 0.0033 0.0016 'International Tables Vol C Tables 4.2.6.8 and 6.1.1.4'
H H 0.0000 0.0000 'International Tables Vol C Tables 4.2.6.8 and 6.1.1.4'
F F 0.0171 0.0103 'International Tables Vol C Tables 4.2.6.8 and 6.1.1.4'
N N 0.0061 0.0033 'International Tables Vol C Tables 4.2.6.8 and 6.1.1.4'
O O 0.0106 0.0060 'International Tables Vol C Tables 4.2.6.8 and 6.1.1.4'

loop_
_geom_angle_atom_site_label_1
_geom_angle_atom_site_label_2
_geom_angle_atom_site_label_3
_geom_angle
_geom_angle_site_symmetry_1
_geom_angle_site_symmetry_3
_geom_angle_publ_flag
C8 O2 C9 115.28(12) . . ?
C11 O4 C12 115.56(11) . . ?
C10 N1 C13 127.44(12) . . ?
C1 N1 C10 108.69(11) . . ?
C1 N1 C13 123.44(12) . . ?
O5 N2 O6 123.64(15) . . ?
O5 N2 C14 119.41(14) . . ?
O6 N2 C14 116.96(15) . . ?
C10 C7 C8 126.77(13) . . ?
C10 C7 C6 107.00(12) . . ?
C6 C7 C8 126.01(13) . . ?
N1 C10 C11 121.38(12) . . ?
C7 C10 N1 109.30(12) . . ?
C7 C10 C11 129.31(13) . . ?
O4 C11 C10 110.29(12) . . ?
O3 C11 O4 125.17(14) . . ?
O3 C11 C10 124.55(13) . . ?
O2 C8 C7 112.27(12) . . ?
O1 C8 O2 124.46(13) . . ?
O1 C8 C7 123.27(14) . . ?
C1 C6 C7 107.51(12) . . ?
C5 C6 C7 135.35(13) . . ?
C5 C6 C1 117.08(13) . . ?
N1 C1 C6 107.50(12) . . ?
N1 C1 C2 129.44(13) . . ?
C2 C1 C6 123.05(14) . . ?
F1 C5 C6 118.20(13) . . ?
F1 C5 C4 120.08(13) . . ?
C4 C5 C6 121.71(14) . . ?
C1 C2 H2 121.6 . . ?
C3 C2 C1 116.73(14) . . ?
C3 C2 H2 121.6 . . ?
C14 C13 N1 124.73(14) . . ?
C14 C13 C18 115.87(14) . . ?
C18 C13 N1 119.37(13) . . ?
C5 C4 H4 120.4 . . ?
C5 C4 C3 119.24(14) . . ?
C3 C4 H4 120.4 . . ?
C13 C14 N2 119.77(14) . . ?
C15 C14 N2 118.22(14) . . ?
C15 C14 C13 122.01(15) . . ?
F2 C18 C13 117.24(13) . . ?
F2 C18 C17 119.48(14) . . ?
C17 C18 C13 123.28(14) . . ?
C2 C3 C4 122.17(14) . . ?
C2 C3 H3 118.9 . . ?
C4 C3 H3 118.9 . . ?
C18 C17 H17 120.6 . . ?
C18 C17 C16 118.82(15) . . ?
C16 C17 H17 120.6 . . ?
C14 C15 H15 120.2 . . ?
C16 C15 C14 119.68(15) . . ?
C16 C15 H15 120.2 . . ?
C17 C16 H16 119.8 . . ?
C15 C16 C17 120.31(15) . . ?
C15 C16 H16 119.8 . . ?
O4 C12 H12A 109.5 . . ?
O4 C12 H12B 109.5 . . ?
O4 C12 H12C 109.5 . . ?
H12A C12 H12B 109.5 . . ?
H12A C12 H12C 109.5 . . ?
H12B C12 H12C 109.5 . . ?
O2 C9 H9A 109.5 . . ?
O2 C9 H9B 109.5 . . ?
O2 C9 H9C 109.5 . . ?
H9A C9 H9B 109.5 . . ?
H9A C9 H9C 109.5 . . ?
H9B C9 H9C 109.5 . . ?

loop_
_geom_bond_atom_site_label_1
_geom_bond_atom_site_label_2
_geom_bond_distance
_geom_bond_site_symmetry_2
_geom_bond_publ_flag
F1 C5 1.3537(17) . ?
F2 C18 1.3434(17) . ?
O2 C8 1.3313(18) . ?
O2 C9 1.4467(18) . ?
O4 C11 1.3345(17) . ?
O4 C12 1.4537(18) . ?
O3 C11 1.2031(17) . ?
O1 C8 1.2048(18) . ?
O5 N2 1.227(2) . ?
N1 C10 1.3907(18) . ?
N1 C1 1.3834(19) . ?
N1 C13 1.4204(18) . ?
O6 N2 1.2300(19) . ?
N2 C14 1.468(2) . ?
C7 C10 1.3724(19) . ?
C7 C8 1.4868(19) . ?
C7 C6 1.429(2) . ?
C10 C11 1.477(2) . ?
C6 C1 1.4072(19) . ?
C6 C5 1.397(2) . ?
C1 C2 1.398(2) . ?
C5 C4 1.362(2) . ?
C2 H2 0.9500 . ?
C2 C3 1.375(2) . ?
C13 C14 1.392(2) . ?
C13 C18 1.398(2) . ?
C4 H4 0.9500 . ?
C4 C3 1.409(2) . ?
C14 C15 1.385(2) . ?
C18 C17 1.370(2) . ?
C3 H3 0.9500 . ?
C17 H17 0.9500 . ?
C17 C16 1.383(2) . ?
C15 H15 0.9500 . ?
C15 C16 1.376(2) . ?
C16 H16 0.9500 . ?
C12 H12A 0.9800 . ?
C12 H12B 0.9800 . ?
C12 H12C 0.9800 . ?
C9 H9A 0.9800 . ?
C9 H9B 0.9800 . ?
C9 H9C 0.9800 . ?

loop_
_geom_torsion_atom_site_label_1
_geom_torsion_atom_site_label_2
_geom_torsion_atom_site_label_3
_geom_torsion_atom_site_label_4
_geom_torsion
_geom_torsion_site_symmetry_1
_geom_torsion_site_symmetry_2
_geom_torsion_site_symmetry_3
_geom_torsion_site_symmetry_4
_geom_torsion_publ_flag
F1 C5 C4 C3 178.26(13) . . . . ?
F2 C18 C17 C16 -179.50(14) . . . . ?
O5 N2 C14 C13 -27.2(2) . . . . ?
O5 N2 C14 C15 152.64(15) . . . . ?
N1 C10 C11 O4 -157.69(12) . . . . ?
N1 C10 C11 O3 22.6(2) . . . . ?
N1 C1 C2 C3 -178.38(14) . . . . ?
N1 C13 C14 N2 -4.1(2) . . . . ?
N1 C13 C14 C15 176.04(14) . . . . ?
N1 C13 C18 F2 2.9(2) . . . . ?
N1 C13 C18 C17 -176.55(14) . . . . ?
O6 N2 C14 C13 152.75(15) . . . . ?
O6 N2 C14 C15 -27.4(2) . . . . ?
N2 C14 C15 C16 -178.91(14) . . . . ?
C7 C10 C11 O4 20.9(2) . . . . ?
C7 C10 C11 O3 -158.76(15) . . . . ?
C7 C6 C1 N1 0.07(16) . . . . ?
C7 C6 C1 C2 -179.24(13) . . . . ?
C7 C6 C5 F1 -0.6(2) . . . . ?
C7 C6 C5 C4 178.24(16) . . . . ?
C10 N1 C1 C6 -0.10(15) . . . . ?
C10 N1 C1 C2 179.15(15) . . . . ?
C10 N1 C13 C14 -74.3(2) . . . . ?
C10 N1 C13 C18 103.71(18) . . . . ?
C10 C7 C8 O2 65.58(18) . . . . ?
C10 C7 C8 O1 -114.12(18) . . . . ?
C10 C7 C6 C1 -0.01(16) . . . . ?
C10 C7 C6 C5 -176.93(16) . . . . ?
C8 C7 C10 N1 174.71(13) . . . . ?
C8 C7 C10 C11 -4.0(2) . . . . ?
C8 C7 C6 C1 -174.83(13) . . . . ?
C8 C7 C6 C5 8.2(3) . . . . ?
C6 C7 C10 N1 -0.06(15) . . . . ?
C6 C7 C10 C11 -178.79(13) . . . . ?
C6 C7 C8 O2 -120.60(15) . . . . ?
C6 C7 C8 O1 59.7(2) . . . . ?
C6 C1 C2 C3 0.8(2) . . . . ?
C6 C5 C4 C3 -0.5(2) . . . . ?
C1 N1 C10 C7 0.10(16) . . . . ?
C1 N1 C10 C11 178.95(12) . . . . ?
C1 N1 C13 C14 114.05(17) . . . . ?
C1 N1 C13 C18 -67.94(19) . . . . ?
C1 C6 C5 F1 -177.29(12) . . . . ?
C1 C6 C5 C4 1.5(2) . . . . ?
C1 C2 C3 C4 0.3(2) . . . . ?
C5 C6 C1 N1 177.64(12) . . . . ?
C5 C6 C1 C2 -1.7(2) . . . . ?
C5 C4 C3 C2 -0.4(2) . . . . ?
C13 N1 C10 C7 -172.55(13) . . . . ?
C13 N1 C10 C11 6.3(2) . . . . ?
C13 N1 C1 C6 172.90(12) . . . . ?
C13 N1 C1 C2 -7.8(2) . . . . ?
C13 C14 C15 C16 0.9(2) . . . . ?
C13 C18 C17 C16 -0.1(2) . . . . ?
C14 C13 C18 F2 -178.94(13) . . . . ?
C14 C13 C18 C17 1.6(2) . . . . ?
C14 C15 C16 C17 0.8(2) . . . . ?
C18 C13 C14 N2 177.78(13) . . . . ?
C18 C13 C14 C15 -2.0(2) . . . . ?
C18 C17 C16 C15 -1.2(2) . . . . ?
C12 O4 C11 O3 4.9(2) . . . . ?
C12 O4 C11 C10 -174.73(12) . . . . ?
C9 O2 C8 O1 5.1(2) . . . . ?
C9 O2 C8 C7 -174.56(13) . . . . ?
